data_2227836
loop_
_publ_author_name
'Zhang, Xiu-Mei'
'Li, Ya-Feng'

_publ_section_title
;
 <i>catena</i>-Poly[[aquabis(pyridine-\k<i>N</i>)copper(II)]-\m-2,2'-(<i>p</i>-phenylenedioxy)diacetato-\k^2^<i>O</i>:<i>O</i>']
;
_journal_coeditor_code NG5029
_journal_issue 10
_journal_name_full 'Acta Crystallographica Section E'
_journal_page_first m1283
_journal_paper_doi 10.1107/S1600536810036469
_journal_volume 66
_journal_year 2010
_chemical_formula_iupac '[Cu (C10 H8 O6) (C5 H5 N)2 (H2 O)]'
_chemical_formula_moiety 'C20 H20 Cu N2 O7'
_chemical_formula_sum 'C20 H20 Cu N2 O7'
_chemical_formula_weight 463.93
_chemical_name_systematic
;
<i>catena</i>-Poly[[aquabis(pyridine-\k<i>N</i>)copper(II)]-\m-
2,2'-(<i>p</i>-phenylenedioxy)diacetato-\k^2^<i>O</i>:<i>O</i>']
;
_space_group_IT_number 15
_symmetry_cell_setting monoclinic
_symmetry_space_group_name_Hall '-C 2yc'
_symmetry_space_group_name_H-M 'C 1 2/c 1'
_atom_sites_solution_hydrogens geom
_atom_sites_solution_primary direct
_atom_sites_solution_secondary difmap
_audit_creation_method SHELXL-97
_cell_angle_alpha 90.00
_cell_angle_beta 103.67(3)
_cell_angle_gamma 90.00
_cell_formula_units_Z 4
_cell_length_a 15.363(4)
_cell_length_b 6.0888(12)
_cell_length_c 21.896(6)
_cell_measurement_reflns_used 2000
_cell_measurement_temperature 298(2)
_cell_measurement_theta_max 25
_cell_measurement_theta_min 3.61
_cell_volume 1990.2(9)
_computing_cell_refinement 'PROCESS-AUTO (Rigaku, 1998)'
_computing_data_collection 'PROCESS-AUTO (Rigaku, 1998)'
_computing_data_reduction 'CrystalStructure (Rigaku/MSC, 2002)'
_computing_molecular_graphics 'DIAMOND (Brandenburg, 2000)'
_computing_publication_material 'SHELXL97 (Sheldrick, 2008)'
_computing_structure_refinement 'SHELXL97 (Sheldrick, 2008)'
_computing_structure_solution 'SHELXS97 (Sheldrick, 2008)'
_diffrn_ambient_temperature 298(2)
_diffrn_detector_area_resol_mean 10.00
_diffrn_measured_fraction_theta_full 0.994
_diffrn_measured_fraction_theta_max 0.994
_diffrn_measurement_device_type 'Rigaku R-AXIS RAPID'
_diffrn_measurement_method \w
_diffrn_radiation_monochromator graphite
_diffrn_radiation_source 'fine-focus sealed tube'
_diffrn_radiation_type MoK\a
_diffrn_radiation_wavelength 0.71073
_diffrn_reflns_av_R_equivalents 0.1193
_diffrn_reflns_av_sigmaI/netI 0.0960
_diffrn_reflns_limit_h_max 18
_diffrn_reflns_limit_h_min -18
_diffrn_reflns_limit_k_max 6
_diffrn_reflns_limit_k_min -7
_diffrn_reflns_limit_l_max 25
_diffrn_reflns_limit_l_min -25
_diffrn_reflns_number 7227
_diffrn_reflns_theta_full 25.00
_diffrn_reflns_theta_max 25.00
_diffrn_reflns_theta_min 3.61
_exptl_absorpt_coefficient_mu 1.143
_exptl_absorpt_correction_T_max 0.9071
_exptl_absorpt_correction_T_min 0.8750
_exptl_absorpt_correction_type multi-scan
_exptl_absorpt_process_details '(ABSCOR; Higashi, 1995)'
_exptl_crystal_colour blue
_exptl_crystal_density_diffrn 1.548
_exptl_crystal_density_method 'not measured'
_exptl_crystal_description block
_exptl_crystal_F_000 956
_exptl_crystal_size_max 0.12
_exptl_crystal_size_mid 0.11
_exptl_crystal_size_min 0.09
_refine_diff_density_max 0.316
_refine_diff_density_min -0.383
_refine_ls_extinction_method none
_refine_ls_goodness_of_fit_ref 1.077
_refine_ls_hydrogen_treatment mixed
_refine_ls_matrix_type full
_refine_ls_number_parameters 140
_refine_ls_number_reflns 1737
_refine_ls_number_restraints 0
_refine_ls_restrained_S_all 1.077
_refine_ls_R_factor_all 0.1156
_refine_ls_R_factor_gt 0.0708
_refine_ls_shift/su_max 0.000
_refine_ls_shift/su_mean 0.000
_refine_ls_structure_factor_coef Fsqd
_refine_ls_weighting_details 'calc w=1/[\s^2^(Fo^2^)+(0.0254P)^2^+4.0919P] where P=(Fo^2^+2Fc^2^)/3'
_refine_ls_weighting_scheme calc
_refine_ls_wR_factor_gt 0.1080
_refine_ls_wR_factor_ref 0.1226
_reflns_number_gt 1096
_reflns_number_total 1737
_reflns_threshold_expression I>2sigma(I)
_cod_data_source_file ng5029.cif
_cod_data_source_block I
_cod_original_cell_volume 1990.2(8)
_cod_original_sg_symbol_H-M 'C 2/c'
_cod_database_code 2227836
_cod_database_fobs_code 2227836

loop_
_symmetry_equiv_pos_as_xyz
'x, y, z'
'-x, y, -z+1/2'
'x+1/2, y+1/2, z'
'-x+1/2, y+1/2, -z+1/2'
'-x, -y, -z'
'x, -y, z-1/2'
'-x+1/2, -y+1/2, -z'
'x+1/2, -y+1/2, z-1/2'

loop_
_atom_site_type_symbol
_atom_site_label
_atom_site_fract_x
_atom_site_fract_y
_atom_site_fract_z
_atom_site_U_iso_or_equiv
_atom_site_adp_type
_atom_site_calc_flag
_atom_site_refinement_flags
_atom_site_occupancy
_atom_site_disorder_assembly
_atom_site_disorder_group
Cu Cu1 0.0000 1.02668(15) 0.2500 0.0480(4) Uani d S 1 . .
O O1 -0.0864(2) 1.0271(7) 0.16798(16) 0.0584(10) Uani d . 1 . .
O O2 -0.0691(3) 0.6662(7) 0.15674(17) 0.0679(12) Uani d . 1 . .
O O3 -0.1479(3) 0.6794(7) 0.03254(17) 0.0656(12) Uani d . 1 . .
C C1 -0.0948(4) 0.8473(11) 0.1365(2) 0.0506(15) Uani d . 1 . .
C C2 -0.1406(4) 0.8781(10) 0.0675(2) 0.0581(16) Uani d . 1 . .
H H2A -0.2001 0.9377 0.0643 0.070 Uiso calc R 1 . .
H H2B -0.1070 0.9840 0.0493 0.070 Uiso calc R 1 . .
C C3 -0.0715(4) 0.5975(10) 0.0191(2) 0.0528(15) Uani d . 1 . .
C C4 0.0125(4) 0.6894(10) 0.0344(3) 0.0618(17) Uani d . 1 . .
H H4 0.0218 0.8182 0.0579 0.074 Uiso calc R 1 . .
C C5 -0.0824(4) 0.4048(10) -0.0158(3) 0.0605(17) Uani d . 1 . .
H H5 -0.1385 0.3387 -0.0266 0.073 Uiso calc R 1 . .
N N1 0.0988(3) 0.9911(8) 0.20420(18) 0.0503(12) Uani d . 1 . .
C C6 0.1565(4) 0.8241(10) 0.2156(3) 0.0571(16) Uani d . 1 . .
H H6 0.1512 0.7228 0.2463 0.068 Uiso calc R 1 . .
C C7 0.2226(4) 0.7939(11) 0.1847(3) 0.0681(18) Uani d . 1 . .
H H7 0.2605 0.6731 0.1937 0.082 Uiso calc R 1 . .
C C8 0.2327(4) 0.9417(13) 0.1405(3) 0.0713(19) Uani d . 1 . .
H H8 0.2787 0.9270 0.1198 0.086 Uiso calc R 1 . .
C C9 0.1732(5) 1.1140(12) 0.1271(3) 0.075(2) Uani d . 1 . .
H H9 0.1771 1.2156 0.0962 0.090 Uiso calc R 1 . .
C C10 0.1086(4) 1.1333(10) 0.1598(3) 0.0659(18) Uani d . 1 . .
H H10 0.0693 1.2514 0.1508 0.079 Uiso calc R 1 . .
O O1W 0.0000 1.3867(10) 0.2500 0.085(2) Uani d S 1 . .
H H1A 0.023(5) 1.463(10) 0.280(3) 0.102 Uiso d . 1 . .

loop_
_atom_site_aniso_label
_atom_site_aniso_U_11
_atom_site_aniso_U_22
_atom_site_aniso_U_33
_atom_site_aniso_U_12
_atom_site_aniso_U_13
_atom_site_aniso_U_23
Cu1 0.0449(6) 0.0454(6) 0.0508(6) 0.000 0.0055(4) 0.000
O1 0.047(2) 0.067(3) 0.055(2) 0.003(2) 0.0017(18) -0.007(2)
O2 0.082(3) 0.057(3) 0.059(3) 0.000(2) 0.006(2) 0.007(2)
O3 0.052(3) 0.080(3) 0.062(2) -0.005(2) 0.009(2) -0.016(2)
C1 0.040(4) 0.069(5) 0.042(3) -0.005(3) 0.008(3) 0.001(3)
C2 0.055(4) 0.064(4) 0.052(3) 0.004(3) 0.005(3) -0.001(3)
C3 0.043(4) 0.070(4) 0.042(3) -0.001(3) 0.004(3) -0.002(3)
C4 0.057(5) 0.065(4) 0.060(4) -0.010(3) 0.008(3) -0.015(3)
C5 0.042(4) 0.072(4) 0.067(4) -0.012(3) 0.013(3) -0.006(3)
N1 0.042(3) 0.057(3) 0.048(3) -0.005(3) 0.004(2) 0.001(2)
C6 0.051(4) 0.062(4) 0.057(4) 0.005(3) 0.010(3) 0.011(3)
C7 0.054(5) 0.073(5) 0.081(5) 0.005(4) 0.024(4) 0.006(4)
C8 0.049(4) 0.103(6) 0.066(4) -0.026(4) 0.020(3) -0.020(4)
C9 0.063(5) 0.093(5) 0.070(4) -0.018(4) 0.018(4) 0.017(4)
C10 0.053(4) 0.069(4) 0.070(4) -0.004(3) 0.004(3) 0.015(4)
O1W 0.114(6) 0.041(4) 0.078(5) 0.000 -0.021(4) 0.000

loop_
_atom_type_symbol
_atom_type_description
_atom_type_scat_dispersion_real
_atom_type_scat_dispersion_imag
_atom_type_scat_source
C C 0.0033 0.0016 'International Tables Vol C Tables 4.2.6.8 and 6.1.1.4'
H H 0.0000 0.0000 'International Tables Vol C Tables 4.2.6.8 and 6.1.1.4'
Cu Cu 0.3201 1.2651 'International Tables Vol C Tables 4.2.6.8 and 6.1.1.4'
N N 0.0061 0.0033 'International Tables Vol C Tables 4.2.6.8 and 6.1.1.4'
O O 0.0106 0.0060 'International Tables Vol C Tables 4.2.6.8 and 6.1.1.4'

loop_
_geom_angle_atom_site_label_1
_geom_angle_atom_site_label_2
_geom_angle_atom_site_label_3
_geom_angle_site_symmetry_1
_geom_angle_site_symmetry_3
_geom_angle
_geom_angle_publ_flag
O1 Cu1 O1 . 2 179.8(3) ?
O1 Cu1 N1 . . 88.32(15) ?
O1 Cu1 N1 2 . 91.70(15) ?
O1 Cu1 N1 . 2 91.70(15) ?
O1 Cu1 N1 2 2 88.32(15) ?
N1 Cu1 N1 . 2 167.7(3) ?
O1 Cu1 O1W . . 89.92(13) ?
O1 Cu1 O1W 2 . 89.92(13) ?
N1 Cu1 O1W . . 96.16(14) ?
N1 Cu1 O1W 2 . 96.16(14) ?
C1 O1 Cu1 . . 116.8(4) ?
C3 O3 C2 . . 117.5(5) ?
O2 C1 O1 . . 126.4(5) ?
O2 C1 C2 . . 120.4(5) ?
O1 C1 C2 . . 113.1(5) ?
O3 C2 C1 . . 113.0(5) ?
O3 C2 H2A . . 109.0 ?
C1 C2 H2A . . 109.0 ?
O3 C2 H2B . . 109.0 ?
C1 C2 H2B . . 109.0 ?
H2A C2 H2B . . 107.8 ?
O3 C3 C4 . . 127.1(6) ?
O3 C3 C5 . . 115.3(5) ?
C4 C3 C5 . . 117.6(6) ?
C5 C4 C3 5_565 . 121.1(6) ?
C5 C4 H4 5_565 . 119.4 ?
C3 C4 H4 . . 119.4 ?
C4 C5 C3 5_565 . 121.3(6) ?
C4 C5 H5 5_565 . 119.4 ?
C3 C5 H5 . . 119.4 ?
C6 N1 C10 . . 116.5(5) ?
C6 N1 Cu1 . . 122.2(4) ?
C10 N1 Cu1 . . 121.3(4) ?
N1 C6 C7 . . 123.5(6) ?
N1 C6 H6 . . 118.3 ?
C7 C6 H6 . . 118.3 ?
C8 C7 C6 . . 119.4(6) ?
C8 C7 H7 . . 120.3 ?
C6 C7 H7 . . 120.3 ?
C7 C8 C9 . . 118.3(6) ?
C7 C8 H8 . . 120.8 ?
C9 C8 H8 . . 120.8 ?
C10 C9 C8 . . 119.0(6) ?
C10 C9 H9 . . 120.5 ?
C8 C9 H9 . . 120.5 ?
N1 C10 C9 . . 123.3(6) ?
N1 C10 H10 . . 118.4 ?
C9 C10 H10 . . 118.4 ?
Cu1 O1W H1A . . 125(5) ?

loop_
_geom_bond_atom_site_label_1
_geom_bond_atom_site_label_2
_geom_bond_site_symmetry_2
_geom_bond_distance
_geom_bond_publ_flag
Cu1 O1 . 1.964(3) ?
Cu1 O1 2 1.964(3) ?
Cu1 N1 . 2.019(4) ?
Cu1 N1 2 2.019(4) ?
Cu1 O1W . 2.192(6) ?
O1 C1 . 1.284(6) ?
O2 C1 . 1.219(6) ?
O3 C3 . 1.370(6) ?
O3 C2 . 1.422(6) ?
C1 C2 . 1.520(7) ?
C2 H2A . 0.9700 ?
C2 H2B . 0.9700 ?
C3 C4 . 1.373(7) ?
C3 C5 . 1.388(8) ?
C4 C5 5_565 1.362(8) ?
C4 H4 . 0.9300 ?
C5 C4 5_565 1.362(8) ?
C5 H5 . 0.9300 ?
N1 C6 . 1.333(7) ?
N1 C10 . 1.338(7) ?
C6 C7 . 1.359(8) ?
C6 H6 . 0.9300 ?
C7 C8 . 1.357(8) ?
C7 H7 . 0.9300 ?
C8 C9 . 1.377(9) ?
C8 H8 . 0.9300 ?
C9 C10 . 1.357(8) ?
C9 H9 . 0.9300 ?
C10 H10 . 0.9300 ?
O1W H1A . 0.81(6) ?

loop_
_geom_hbond_atom_site_label_D
_geom_hbond_atom_site_label_H
_geom_hbond_atom_site_label_A
_geom_hbond_site_symmetry_A
_geom_hbond_distance_DH
_geom_hbond_distance_HA
_geom_hbond_distance_DA
_geom_hbond_angle_DHA
O1W H1A O2 2_565 0.81(6) 1.87(6) 2.677(5) 174(7)

loop_
_geom_torsion_atom_site_label_1
_geom_torsion_atom_site_label_2
_geom_torsion_atom_site_label_3
_geom_torsion_atom_site_label_4
_geom_torsion_site_symmetry_1
_geom_torsion_site_symmetry_2
_geom_torsion_site_symmetry_3
_geom_torsion_site_symmetry_4
_geom_torsion
_geom_torsion_publ_flag
N1 Cu1 O1 C1 . . . . 66.8(4) ?
N1 Cu1 O1 C1 2 . . . -100.9(4) ?
O1W Cu1 O1 C1 . . . . 162.9(4) ?
Cu1 O1 C1 O2 . . . . 15.7(8) ?
Cu1 O1 C1 C2 . . . . -163.2(3) ?
C3 O3 C2 C1 . . . . -73.6(6) ?
O2 C1 C2 O3 . . . . -0.3(8) ?
O1 C1 C2 O3 . . . . 178.6(5) ?
C2 O3 C3 C4 . . . . -1.8(8) ?
C2 O3 C3 C5 . . . . -179.3(4) ?
O3 C3 C4 C5 . . . 5_565 -177.2(5) ?
C5 C3 C4 C5 . . . 5_565 0.3(9) ?
O3 C3 C5 C4 . . . 5_565 177.5(5) ?
C4 C3 C5 C4 . . . 5_565 -0.3(9) ?
O1 Cu1 N1 C6 . . . . -123.2(4) ?
O1 Cu1 N1 C6 2 . . . 56.9(4) ?
N1 Cu1 N1 C6 2 . . . -33.0(4) ?
O1W Cu1 N1 C6 . . . . 147.0(4) ?
O1 Cu1 N1 C10 . . . . 55.6(4) ?
O1 Cu1 N1 C10 2 . . . -124.3(4) ?
N1 Cu1 N1 C10 2 . . . 145.9(4) ?
O1W Cu1 N1 C10 . . . . -34.1(4) ?
C10 N1 C6 C7 . . . . -0.1(8) ?
Cu1 N1 C6 C7 . . . . 178.8(4) ?
N1 C6 C7 C8 . . . . 1.3(10) ?
C6 C7 C8 C9 . . . . -2.2(9) ?
C7 C8 C9 C10 . . . . 2.0(9) ?
C6 N1 C10 C9 . . . . -0.1(8) ?
Cu1 N1 C10 C9 . . . . -179.0(5) ?
C8 C9 C10 N1 . . . . -0.9(10) ?
